data_2312387
loop_
_publ_author_name
'Thomas, Isla D.'
'Kocher, Kathryn R.'
'Viehweg, Julie A.'
'Pike, Robert D.'
'Bebout, Deborah C.'

_publ_section_title
;
 Crystal structure and Hirshfeld surface analysis of
 <i>cyclo</i>-tetra-bromido-1&#x3ba;<sup>2</sup><i>Br</i>,3&#x3ba;<sup>2</sup><i>Br</i>-tetra-kis-(&#x3bc;<sub>2</sub>-2-{[(pyridin-2-yl)meth-yl]amino}-ethane-1-thiol-ato-&#x3ba;<sup>3</sup><i>N</i>,<i>S</i>:<i>S</i>)tetra-mercury(II).
;
_journal_coeditor_code YZ2039
_journal_issue 'Pt 10'
_journal_name_full 'Acta crystallographica. Section E, Crystallographic communications'
_journal_page_first 952
_journal_page_last 957
_journal_paper_doi 10.1107/S205698902300823X
_journal_volume 79
_journal_year 2023
_chemical_formula_iupac '[Hg4 Br4 (C8 H11 N2 S)4]'
_chemical_formula_moiety 'C32 H44 Br4 Hg4 N8 S4'
_chemical_formula_sum 'C32 H44 Br4 Hg4 N8 S4'
_chemical_formula_weight 1790.99
_chemical_name_systematic
<i>cyclo</i>-Tetrabromido-1\k^2^<i>Br</i>,3\k^2^<i>Br</i>-tetrakis(\m~2~-2-{[(pyridin-2-yl)methyl]amino}ethane-1-thiolato-\k^3^<i>N</i>,<i>S</i>:<i>S</i>)tetramercury(II)
_space_group_crystal_system monoclinic
_space_group_IT_number 14
_space_group_name_Hall '-P 2ybc'
_space_group_name_H-M_alt 'P 1 21/c 1'
_atom_sites_solution_hydrogens geom
_atom_sites_solution_primary other
_audit_creation_method SHELXL-2018/3
_cell_angle_alpha 90
_cell_angle_beta 99.5090(10)
_cell_angle_gamma 90
_cell_formula_units_Z 2
_cell_length_a 12.3055(8)
_cell_length_b 12.1464(8)
_cell_length_c 14.9763(9)
_cell_measurement_reflns_used 9997
_cell_measurement_temperature 100(2)
_cell_measurement_theta_max 26.15
_cell_measurement_theta_min 2.17
_cell_volume 2207.7(2)
_computing_cell_refinement
;
SAINT-Plus (Bruker, 2012)
;
_computing_data_collection
;
APEX3 (Bruker, 2015)
;
_computing_data_reduction
;
SAINT-Plus (Bruker, 2012)
;
_computing_molecular_graphics
;
<i>ShelXle</i> (H\"ubschle <i>et al.</i>,  2011)
;
_computing_publication_material
;
ORTEP-3 for Windows (Farrugia, 2012),
Mercury 2022.3.0 (Macrae <i>et al.</i>,  2020),
<i>CrystalExplorer21.5</i> (Spackman <i>et al.</i>,  2021),
OLEX2 (Dolomanov <i>et al.</i>,  2009) and
PublCIF (Westrip, 2010)
;
_computing_structure_refinement
;
<i>SHELXL2014/5</i> (Sheldrick, 2015b)
;
_computing_structure_solution
;
<i>SHELXT2014/5</i> (Sheldrick, 2015a)
;
_diffrn_ambient_temperature 100(2)
_diffrn_measured_fraction_theta_full 1.000
_diffrn_measured_fraction_theta_max 0.997
_diffrn_measurement_device_type 'Bruker SMART APEXII CCD'
_diffrn_measurement_method '\f and \w scans'
_diffrn_radiation_type MoK\a
_diffrn_radiation_wavelength 0.71073
_diffrn_reflns_av_R_equivalents 0.0271
_diffrn_reflns_av_unetI/netI 0.0155
_diffrn_reflns_limit_h_max 15
_diffrn_reflns_limit_h_min -15
_diffrn_reflns_limit_k_max 15
_diffrn_reflns_limit_k_min -15
_diffrn_reflns_limit_l_max 18
_diffrn_reflns_limit_l_min -18
_diffrn_reflns_number 32818
_diffrn_reflns_theta_full 25.242
_diffrn_reflns_theta_max 26.204
_diffrn_reflns_theta_min 1.678
_diffrn_source 'fine-focus sealed tube'
_exptl_absorpt_coefficient_mu 17.709
_exptl_absorpt_correction_T_max 0.1139
_exptl_absorpt_correction_T_min 0.0241
_exptl_absorpt_correction_type numerical
_exptl_absorpt_process_details
;
(SADABS; Krause <i>et al.</i>,  2015)
;
_exptl_crystal_colour colourless
_exptl_crystal_density_diffrn 2.694
_exptl_crystal_description block
_exptl_crystal_F_000 1632
_exptl_crystal_size_max 0.350
_exptl_crystal_size_mid 0.310
_exptl_crystal_size_min 0.220
_refine_diff_density_max 0.960
_refine_diff_density_min -0.726
_refine_ls_extinction_method none
_refine_ls_goodness_of_fit_ref 1.183
_refine_ls_hydrogen_treatment constr
_refine_ls_matrix_type full
_refine_ls_number_parameters 235
_refine_ls_number_reflns 4414
_refine_ls_number_restraints 0
_refine_ls_restrained_S_all 1.183
_refine_ls_R_factor_all 0.0183
_refine_ls_R_factor_gt 0.0159
_refine_ls_shift/su_max 0.003
_refine_ls_shift/su_mean 0.000
_refine_ls_structure_factor_coef Fsqd
_refine_ls_weighting_details 'w=1/[\s^2^(Fo^2^)+(0.0066P)^2^+5.3501P] where P=(Fo^2^+2Fc^2^)/3'
_refine_ls_weighting_scheme calc
_refine_ls_wR_factor_gt 0.0335
_refine_ls_wR_factor_ref 0.0341
_reflns_number_gt 4133
_reflns_number_total 4414
_reflns_threshold_expression 'I > 2\s(I)'
_cod_data_source_file yz2039sup1.cif
_cod_data_source_block I
_cod_original_sg_symbol_H-M 'P 21/c'
_cod_database_code 2312387
_shelx_space_group_comment
;
The symmetry employed for this shelxl refinement is uniquely defined
by the following loop, which should always be used as a source of
symmetry information in preference to the above space-group names.
They are only intended as comments.
;
_shelx_estimated_absorpt_t_min 0.063
_shelx_estimated_absorpt_t_max 0.112

loop_
_space_group_symop_operation_xyz
'x, y, z'
'-x, y+1/2, -z+1/2'
'-x, -y, -z'
'x, -y-1/2, z-1/2'

loop_
_atom_site_type_symbol
_atom_site_label
_atom_site_fract_x
_atom_site_fract_y
_atom_site_fract_z
_atom_site_U_iso_or_equiv
_atom_site_adp_type
_atom_site_calc_flag
_atom_site_occupancy
_atom_site_disorder_assembly
_atom_site_disorder_group
Hg Hg1 0.36010(2) 0.63859(2) 0.39709(2) 0.01596(4) Uani d 1 . .
Hg Hg2 0.34257(2) 0.36960(2) 0.51023(2) 0.01555(4) Uani d 1 . .
Br Br1 0.17236(3) 0.28583(3) 0.57228(2) 0.01937(8) Uani d 1 . .
Br Br2 0.41406(3) 0.54687(3) 0.61405(2) 0.01797(8) Uani d 1 . .
S S1 0.27476(7) 0.45682(7) 0.36173(6) 0.01507(17) Uani d 1 . .
S S2 0.50720(7) 0.76760(7) 0.45273(6) 0.01603(18) Uani d 1 . .
N N1 0.2436(3) 0.8986(3) 0.4380(2) 0.0259(7) Uani d 1 . .
N N2 0.1844(2) 0.6839(2) 0.4320(2) 0.0187(6) Uani d 1 . .
H H2N 0.196666 0.724631 0.490813 0.028 Uiso calc 1 . .
N N3 0.1801(3) 0.7126(2) 0.1325(2) 0.0197(7) Uani d 1 . .
N N4 0.3891(2) 0.7134(2) 0.2473(2) 0.0158(6) Uani d 1 . .
H H4N 0.344787 0.782017 0.232890 0.024 Uiso calc 1 . .
C C1 0.2971(4) 0.9946(3) 0.4380(3) 0.0297(9) Uani d 1 . .
H H1 0.341373 1.017980 0.492738 0.036 Uiso calc 1 . .
C C2 0.2913(3) 1.0613(3) 0.3629(3) 0.0270(9) Uani d 1 . .
H H2 0.329526 1.129507 0.366415 0.032 Uiso calc 1 . .
C C3 0.2293(4) 1.0275(3) 0.2829(3) 0.0301(10) Uani d 1 . .
H H3 0.224540 1.071203 0.229798 0.036 Uiso calc 1 . .
C C4 0.1736(3) 0.9277(3) 0.2815(3) 0.0256(9) Uani d 1 . .
H H4 0.129535 0.902190 0.227357 0.031 Uiso calc 1 . .
C C5 0.1833(3) 0.8660(3) 0.3604(3) 0.0182(8) Uani d 1 . .
C C6 0.1227(3) 0.7578(3) 0.3633(3) 0.0206(8) Uani d 1 . .
H H6A 0.048433 0.771744 0.378057 0.025 Uiso calc 1 . .
H H6B 0.113785 0.722092 0.303082 0.025 Uiso calc 1 . .
C C7 0.1260(3) 0.5811(3) 0.4463(3) 0.0183(8) Uani d 1 . .
H H7A 0.047349 0.597985 0.446802 0.022 Uiso calc 1 . .
H H7B 0.157278 0.550215 0.506197 0.022 Uiso calc 1 . .
C C8 0.1341(3) 0.4954(3) 0.3737(2) 0.0184(8) Uani d 1 . .
H H8A 0.096082 0.524139 0.314866 0.022 Uiso calc 1 . .
H H8B 0.094329 0.428402 0.387721 0.022 Uiso calc 1 . .
C C9 0.0708(3) 0.7033(3) 0.1080(3) 0.0215(8) Uani d 1 . .
H H9 0.029095 0.769155 0.096668 0.026 Uiso calc 1 . .
C C10 0.0147(3) 0.6047(3) 0.0980(3) 0.0231(8) Uani d 1 . .
H H10 -0.063114 0.602404 0.080596 0.028 Uiso calc 1 . .
C C11 0.0758(3) 0.5094(3) 0.1142(2) 0.0221(8) Uani d 1 . .
H H11 0.040555 0.439620 0.107402 0.026 Uiso calc 1 . .
C C12 0.1888(3) 0.5162(3) 0.1405(2) 0.0192(8) Uani d 1 . .
H H12 0.232040 0.451499 0.152687 0.023 Uiso calc 1 . .
C C13 0.2376(3) 0.6192(3) 0.1487(2) 0.0164(7) Uani d 1 . .
C C14 0.3616(3) 0.6329(3) 0.1735(2) 0.0196(8) Uani d 1 . .
H H14A 0.395562 0.560988 0.192635 0.024 Uiso calc 1 . .
H H14B 0.391918 0.658056 0.119720 0.024 Uiso calc 1 . .
C C15 0.5074(3) 0.7401(3) 0.2651(2) 0.0175(7) Uani d 1 . .
H H15A 0.529249 0.772789 0.210122 0.021 Uiso calc 1 . .
H H15B 0.550610 0.671881 0.279782 0.021 Uiso calc 1 . .
C C16 0.5324(3) 0.8206(3) 0.3433(2) 0.0192(8) Uani d 1 . .
H H16A 0.486953 0.887453 0.328254 0.023 Uiso calc 1 . .
H H16B 0.610658 0.842917 0.349405 0.023 Uiso calc 1 . .

loop_
_atom_site_aniso_label
_atom_site_aniso_U_11
_atom_site_aniso_U_22
_atom_site_aniso_U_33
_atom_site_aniso_U_12
_atom_site_aniso_U_13
_atom_site_aniso_U_23
Hg1 0.01171(7) 0.01497(7) 0.02108(8) -0.00221(5) 0.00233(5) 0.00253(5)
Hg2 0.01402(7) 0.01313(7) 0.01822(7) -0.00079(5) -0.00112(5) 0.00195(5)
Br1 0.01458(16) 0.01840(18) 0.02510(19) -0.00292(13) 0.00323(14) 0.00137(15)
Br2 0.01992(17) 0.01448(17) 0.01915(18) -0.00256(14) 0.00219(14) -0.00390(14)
S1 0.0154(4) 0.0135(4) 0.0154(4) -0.0004(3) 0.0002(3) 0.0004(3)
S2 0.0140(4) 0.0129(4) 0.0204(5) -0.0002(3) 0.0008(3) -0.0012(3)
N1 0.0307(19) 0.0229(17) 0.0250(18) -0.0046(15) 0.0073(15) 0.0007(14)
N2 0.0165(15) 0.0159(15) 0.0244(17) 0.0005(12) 0.0055(13) -0.0004(13)
N3 0.0197(16) 0.0178(16) 0.0211(16) 0.0022(13) 0.0016(13) -0.0018(13)
N4 0.0136(14) 0.0146(15) 0.0191(15) 0.0004(12) 0.0019(12) 0.0008(12)
C1 0.035(2) 0.026(2) 0.028(2) -0.0085(18) 0.0036(19) -0.0003(18)
C2 0.030(2) 0.021(2) 0.033(2) -0.0052(17) 0.0117(19) -0.0024(17)
C3 0.042(3) 0.023(2) 0.029(2) 0.0056(18) 0.014(2) 0.0066(18)
C4 0.034(2) 0.020(2) 0.022(2) 0.0045(17) 0.0018(18) -0.0015(16)
C5 0.0160(17) 0.0160(18) 0.024(2) 0.0057(14) 0.0082(15) -0.0016(15)
C6 0.0155(17) 0.0208(19) 0.025(2) 0.0008(15) 0.0022(15) 0.0011(16)
C7 0.0130(17) 0.0193(19) 0.0237(19) 0.0008(14) 0.0061(15) 0.0046(16)
C8 0.0140(17) 0.0170(18) 0.0223(19) -0.0032(14) -0.0029(15) 0.0044(15)
C9 0.0198(19) 0.021(2) 0.024(2) 0.0047(15) 0.0039(16) 0.0014(16)
C10 0.0178(19) 0.031(2) 0.0194(19) -0.0020(16) -0.0010(15) -0.0008(17)
C11 0.025(2) 0.0187(19) 0.022(2) -0.0064(16) 0.0012(16) 0.0016(16)
C12 0.0233(19) 0.0178(18) 0.0162(18) 0.0021(15) 0.0024(15) 0.0027(15)
C13 0.0187(18) 0.0174(18) 0.0130(17) 0.0024(14) 0.0022(14) -0.0004(14)
C14 0.0195(18) 0.0191(19) 0.0198(19) 0.0025(15) 0.0021(15) -0.0037(15)
C15 0.0139(17) 0.0196(18) 0.0186(18) 0.0006(14) 0.0015(14) 0.0078(15)
C16 0.0149(17) 0.0159(18) 0.025(2) -0.0015(14) -0.0011(15) 0.0082(15)

loop_
_atom_type_symbol
_atom_type_description
_atom_type_scat_dispersion_real
_atom_type_scat_dispersion_imag
_atom_type_scat_source
C C 0.0033 0.0016 'International Tables Vol C Tables 4.2.6.8 and 6.1.1.4'
H H 0.0000 0.0000 'International Tables Vol C Tables 4.2.6.8 and 6.1.1.4'
Br Br -0.2901 2.4595 'International Tables Vol C Tables 4.2.6.8 and 6.1.1.4'
Hg Hg -2.3894 9.2266 'International Tables Vol C Tables 4.2.6.8 and 6.1.1.4'
N N 0.0061 0.0033 'International Tables Vol C Tables 4.2.6.8 and 6.1.1.4'
S S 0.1246 0.1234 'International Tables Vol C Tables 4.2.6.8 and 6.1.1.4'

loop_
_geom_angle_atom_site_label_1
_geom_angle_atom_site_label_2
_geom_angle_atom_site_label_3
_geom_angle_site_symmetry_1
_geom_angle_site_symmetry_3
_geom_angle
_geom_angle_publ_flag
N2 Hg1 N4 . . 112.59(10) y
N2 Hg1 S2 . . 115.39(8) y
N4 Hg1 S1 . . 104.57(7) y
N4 Hg1 S2 . . 82.25(7) y
S1 Hg1 S2 . . 156.40(3) y
Hg1 S1 Hg2 . . 96.99(3) y
Hg1 S2 Hg2 . 3_666 97.38(3) y
S1 Hg2 S2 . 3_666 127.94(3) y
S1 Hg2 Br1 . . 108.19(2) y
S1 Hg2 Br2 . . 101.76(2) y
S2 Hg2 Br1 3_666 . 105.56(2) y
S2 Hg2 Br2 3_666 . 104.21(2) y
Br1 Hg2 Br2 . . 107.804(12) y
C8 S1 Hg1 . . 97.22(12) ?
C8 S1 Hg2 . . 101.84(12) ?
C16 S2 Hg1 . . 98.39(12) ?
C16 S2 Hg2 . 3_666 101.88(12) ?
C5 N1 C1 . . 117.6(3) ?
C7 N2 C6 . . 114.2(3) ?
C7 N2 Hg1 . . 108.7(2) ?
C6 N2 Hg1 . . 111.7(2) ?
C7 N2 H2N . . 107.3 ?
C6 N2 H2N . . 107.3 ?
Hg1 N2 H2N . . 107.3 ?
C13 N3 C9 . . 117.1(3) ?
C15 N4 C14 . . 112.4(3) ?
C15 N4 Hg1 . . 101.6(2) ?
C14 N4 Hg1 . . 112.5(2) ?
C15 N4 H4N . . 110.0 ?
C14 N4 H4N . . 110.0 ?
Hg1 N4 H4N . . 110.0 ?
N1 C1 C2 . . 123.5(4) ?
N1 C1 H1 . . 118.2 ?
C2 C1 H1 . . 118.2 ?
C3 C2 C1 . . 118.9(4) ?
C3 C2 H2 . . 120.6 ?
C1 C2 H2 . . 120.6 ?
C2 C3 C4 . . 118.4(4) ?
C2 C3 H3 . . 120.8 ?
C4 C3 H3 . . 120.8 ?
C5 C4 C3 . . 119.0(4) ?
C5 C4 H4 . . 120.5 ?
C3 C4 H4 . . 120.5 ?
N1 C5 C4 . . 122.6(4) ?
N1 C5 C6 . . 116.1(3) ?
C4 C5 C6 . . 121.3(3) ?
N2 C6 C5 . . 110.4(3) ?
N2 C6 H6A . . 109.6 ?
C5 C6 H6A . . 109.6 ?
N2 C6 H6B . . 109.6 ?
C5 C6 H6B . . 109.6 ?
H6A C6 H6B . . 108.1 ?
N2 C7 C8 . . 112.6(3) ?
N2 C7 H7A . . 109.1 ?
C8 C7 H7A . . 109.1 ?
N2 C7 H7B . . 109.1 ?
C8 C7 H7B . . 109.1 ?
H7A C7 H7B . . 107.8 ?
C7 C8 S1 . . 114.8(2) ?
C7 C8 H8A . . 108.6 ?
S1 C8 H8A . . 108.6 ?
C7 C8 H8B . . 108.6 ?
S1 C8 H8B . . 108.6 ?
H8A C8 H8B . . 107.5 ?
N3 C9 C10 . . 124.4(4) ?
N3 C9 H9 . . 117.8 ?
C10 C9 H9 . . 117.8 ?
C9 C10 C11 . . 117.5(3) ?
C9 C10 H10 . . 121.3 ?
C11 C10 H10 . . 121.3 ?
C10 C11 C12 . . 119.5(3) ?
C10 C11 H11 . . 120.2 ?
C12 C11 H11 . . 120.2 ?
C11 C12 C13 . . 118.7(3) ?
C11 C12 H12 . . 120.6 ?
C13 C12 H12 . . 120.6 ?
N3 C13 C12 . . 122.8(3) ?
N3 C13 C14 . . 115.6(3) ?
C12 C13 C14 . . 121.6(3) ?
N4 C14 C13 . . 110.7(3) ?
N4 C14 H14A . . 109.5 ?
C13 C14 H14A . . 109.5 ?
N4 C14 H14B . . 109.5 ?
C13 C14 H14B . . 109.5 ?
H14A C14 H14B . . 108.1 ?
N4 C15 C16 . . 110.5(3) ?
N4 C15 H15A . . 109.5 ?
C16 C15 H15A . . 109.5 ?
N4 C15 H15B . . 109.5 ?
C16 C15 H15B . . 109.5 ?
H15A C15 H15B . . 108.1 ?
C15 C16 S2 . . 114.9(2) ?
C15 C16 H16A . . 108.6 ?
S2 C16 H16A . . 108.6 ?
C15 C16 H16B . . 108.6 ?
S2 C16 H16B . . 108.6 ?
H16A C16 H16B . . 107.5 ?

loop_
_geom_bond_atom_site_label_1
_geom_bond_atom_site_label_2
_geom_bond_site_symmetry_2
_geom_bond_distance
_geom_bond_publ_flag
Hg1 N2 . 2.372(3) y
Hg1 N4 . 2.500(3) y
Hg1 S1 . 2.4646(9) y
Hg1 S2 . 2.4348(9) y
Hg2 S1 . 2.4802(9) y
Hg2 S2 3_666 2.4826(9) y
Hg2 Br1 . 2.6323(4) y
Hg2 Br2 . 2.7158(4) y
S1 C8 . 1.831(4) ?
S2 C16 . 1.835(4) ?
N1 C5 . 1.332(5) ?
N1 C1 . 1.338(5) ?
N2 C7 . 1.473(4) ?
N2 C6 . 1.478(5) ?
N2 H2N . 1.0000 ?
N3 C13 . 1.338(5) ?
N3 C9 . 1.340(5) ?
N4 C15 . 1.472(4) ?
N4 C14 . 1.473(4) ?
N4 H4N . 1.0000 ?
C1 C2 . 1.379(6) ?
C1 H1 . 0.9500 ?
C2 C3 . 1.372(6) ?
C2 H2 . 0.9500 ?
C3 C4 . 1.391(6) ?
C3 H3 . 0.9500 ?
C4 C5 . 1.387(5) ?
C4 H4 . 0.9500 ?
C5 C6 . 1.515(5) ?
C6 H6A . 0.9900 ?
C6 H6B . 0.9900 ?
C7 C8 . 1.520(5) ?
C7 H7A . 0.9900 ?
C7 H7B . 0.9900 ?
C8 H8A . 0.9900 ?
C8 H8B . 0.9900 ?
C9 C10 . 1.378(5) ?
C9 H9 . 0.9500 ?
C10 C11 . 1.380(5) ?
C10 H10 . 0.9500 ?
C11 C12 . 1.384(5) ?
C11 H11 . 0.9500 ?
C12 C13 . 1.384(5) ?
C12 H12 . 0.9500 ?
C13 C14 . 1.518(5) ?
C14 H14A . 0.9900 ?
C14 H14B . 0.9900 ?
C15 C16 . 1.518(5) ?
C15 H15A . 0.9900 ?
C15 H15B . 0.9900 ?
C16 H16A . 0.9900 ?
C16 H16B . 0.9900 ?

loop_
_geom_hbond_atom_site_label_D
_geom_hbond_atom_site_label_H
_geom_hbond_atom_site_label_A
_geom_hbond_site_symmetry_A
_geom_hbond_distance_DH
_geom_hbond_distance_HA
_geom_hbond_distance_DA
_geom_hbond_angle_DHA
_geom_hbond_publ_flag
N2 H2N N3 4_576 1.00 2.30 3.264(4) 162.8 no
N4 H4N Br2 4_575 1.00 2.95 3.572(3) 121.0 yes
C6 H6A Br1 3_566 0.99 3.02 3.944(4) 156.7 yes
C7 H7A Br1 3_566 0.99 3.02 3.978(4) 163.0 yes
C15 H15A Br2 4_575 0.99 2.86 3.503(4) 123.0 yes
C15 H15B Br2 3_666 0.99 3.09 3.973(4) 149.2 yes

loop_
_geom_torsion_atom_site_label_1
_geom_torsion_atom_site_label_2
_geom_torsion_atom_site_label_3
_geom_torsion_atom_site_label_4
_geom_torsion_site_symmetry_1
_geom_torsion_site_symmetry_2
_geom_torsion_site_symmetry_3
_geom_torsion_site_symmetry_4
_geom_torsion
_geom_torsion_publ_flag
C5 N1 C1 C2 . . . . 1.1(6) ?
N1 C1 C2 C3 . . . . -1.3(7) ?
C1 C2 C3 C4 . . . . 0.9(6) ?
C2 C3 C4 C5 . . . . -0.5(6) ?
C1 N1 C5 C4 . . . . -0.6(6) ?
C1 N1 C5 C6 . . . . -179.2(3) ?
C3 C4 C5 N1 . . . . 0.3(6) ?
C3 C4 C5 C6 . . . . 178.8(3) ?
C7 N2 C6 C5 . . . . 173.9(3) ?
Hg1 N2 C6 C5 . . . . -62.3(3) ?
N1 C5 C6 N2 . . . . -30.2(4) ?
C4 C5 C6 N2 . . . . 151.3(3) ?
C6 N2 C7 C8 . . . . 79.5(4) ?
Hg1 N2 C7 C8 . . . . -45.8(3) ?
N2 C7 C8 S1 . . . . 57.4(4) ?
Hg1 S1 C8 C7 . . . . -34.3(3) ?
Hg2 S1 C8 C7 . . . . 64.5(3) ?
C13 N3 C9 C10 . . . . -0.4(6) ?
N3 C9 C10 C11 . . . . -0.2(6) ?
C9 C10 C11 C12 . . . . 0.8(6) ?
C10 C11 C12 C13 . . . . -0.8(5) ?
C9 N3 C13 C12 . . . . 0.3(5) ?
C9 N3 C13 C14 . . . . 178.2(3) ?
C11 C12 C13 N3 . . . . 0.2(5) ?
C11 C12 C13 C14 . . . . -177.5(3) ?
C15 N4 C14 C13 . . . . -172.3(3) ?
Hg1 N4 C14 C13 . . . . 73.7(3) ?
N3 C13 C14 N4 . . . . 51.0(4) ?
C12 C13 C14 N4 . . . . -131.1(3) ?
C14 N4 C15 C16 . . . . -178.4(3) ?
Hg1 N4 C15 C16 . . . . -57.9(3) ?
N4 C15 C16 S2 . . . . 64.1(3) ?
Hg1 S2 C16 C15 . . . . -29.0(3) ?
Hg2 S2 C16 C15 3_666 . . . 70.4(3) ?

_cod_database_fobs_code 2312387
